data_2004938
loop_
_publ_author_name
'Blake, A. J.'
'Cullen, K. E.'
'Sharp, J. T.'

_publ_section_title
;
 <i>N</i>,<i>N</i>-Dibenzoyl-2-phenylbenzylamine
;
_journal_issue 6
_journal_name_full 'Acta Crystallographica Section C'
_journal_page_first 1546
_journal_page_last 1548
_journal_paper_doi 10.1107/S0108270195017033
_journal_volume 52
_journal_year 1996
_chemical_formula_moiety 'C27 H21 N O2'
_chemical_formula_sum 'C27 H21 N O2'
_chemical_formula_weight 391.45
_chemical_melting_point 421.5(5)
_chemical_name_systematic
;
 N,N-dibenzoyl-2-phenylbenzylamine
;
_space_group_IT_number 14
_symmetry_cell_setting monoclinic
_symmetry_space_group_name_Hall '-P 2yn'
_symmetry_space_group_name_H-M 'P 1 21/n 1'
_audit_creation_method SHELXL
_cell_angle_alpha 90.00
_cell_angle_beta 91.185(4)
_cell_angle_gamma 90.00
_cell_formula_units_Z 4
_cell_length_a 14.8208(12)
_cell_length_b 8.1939(4)
_cell_length_c 17.4844(9)
_cell_measurement_reflns_used 36
_cell_measurement_temperature 298(2)
_cell_measurement_theta_max 13
_cell_measurement_theta_min 12
_cell_volume 2122.9(2)
_computing_cell_refinement DIF4
_computing_data_collection 'DIF4 (Stoe & Cie, 1988a)'
_computing_data_reduction 'REDU4 (Stoe & Cie, 1988b)'
_computing_molecular_graphics 'SHELXTL/PC (Sheldrick, 1992)'
_computing_publication_material SHELXL-93
_computing_structure_refinement 'SHELXL-93 (Sheldrick, 1993)'
_computing_structure_solution 'SHELXS-86 (Sheldrick, 1990)'
_diffrn_ambient_temperature 298(2)
_diffrn_measurement_device 'Stoe Stadi-4 four-circle diffractometer'
_diffrn_measurement_method
;
 on-line profile fitting (Clegg, 1981) for \w-2\q scans
;
_diffrn_radiation_monochromator graphite
_diffrn_radiation_source 'fine-focus sealed tube'
_diffrn_radiation_type MoK\a
_diffrn_radiation_wavelength 0.71073
_diffrn_reflns_av_R_equivalents 0.0000
_diffrn_reflns_av_sigmaI/netI 0.0205
_diffrn_reflns_limit_h_max 15
_diffrn_reflns_limit_h_min -15
_diffrn_reflns_limit_k_max 8
_diffrn_reflns_limit_k_min 0
_diffrn_reflns_limit_l_max 18
_diffrn_reflns_limit_l_min 0
_diffrn_reflns_number 2762
_diffrn_reflns_theta_max 22.44
_diffrn_reflns_theta_min 1.78
_diffrn_standards_decay_% <1
_diffrn_standards_interval_time 120
_diffrn_standards_number 3
_exptl_absorpt_coefficient_mu 0.077
_exptl_absorpt_correction_type none
_exptl_crystal_colour Colourless
_exptl_crystal_density_diffrn 1.225
_exptl_crystal_density_method none
_exptl_crystal_description Lath
_exptl_crystal_F_000 824
_exptl_crystal_size_max 0.74
_exptl_crystal_size_mid 0.26
_exptl_crystal_size_min 0.10
_refine_diff_density_max 0.10
_refine_diff_density_min -0.11
_refine_ls_extinction_coef 0.0069(10)
_refine_ls_extinction_method 'SHELXL93 (Sheldrick, 1993)'
_refine_ls_goodness_of_fit_all 1.034
_refine_ls_goodness_of_fit_obs 1.086
_refine_ls_hydrogen_treatment 'H atoms riding'
_refine_ls_matrix_type full
_refine_ls_number_parameters 272
_refine_ls_number_reflns 2762
_refine_ls_number_restraints 0
_refine_ls_restrained_S_all 1.034
_refine_ls_restrained_S_obs 1.086
_refine_ls_R_factor_all 0.0558
_refine_ls_R_factor_obs 0.0347
_refine_ls_shift/esd_max -0.001
_refine_ls_shift/esd_mean 0.000
_refine_ls_structure_factor_coef Fsqd
_refine_ls_weighting_details 'w  = 1/[\s^2^(Fo^2^)+(0.054P)^2^+0.246P] where P=(Fo^2^+2Fc^2^)/3'
_refine_ls_weighting_scheme calc
_refine_ls_wR_factor_all 0.1044
_refine_ls_wR_factor_obs 0.0936
_reflns_number_observed 2080
_reflns_number_total 2762
_reflns_observed_criterion >2sigma(I)
_cod_data_source_file ab1326.cif
_cod_data_source_block cullen
_cod_depositor_comments
;
The following automatic conversions were performed:
'_symmetry_cell_setting' value 'Monoclinic' changed to 'monoclinic'
according to '/home/saulius/struct/CIF-dictionaries/cif_core.dic'
dictionary named 'cif_core.dic' version 2.4.1 from 2010-06-29.

Automatic conversion script
Id: cif_fix_enum 1527 2010-12-29 10:47:43Z saulius 

The following automatic conversions were performed:

'_chemical_melting_point' value '421-422K' was changed to '421.5(5)'
- the average value was taken and precision was
estimated.

'_symmetry_cell_setting' value 'Monoclinic' changed to
'monoclinic' according to
/home/saulius/struct/CIF-dictionaries/cif_core.dic dictionary named
'cif_core.dic' version 2.4.1 from
2010-06-29.

'_exptl_absorpt_correction_type' value 'None' changed to
'none' according to
/home/saulius/struct/CIF-dictionaries/cif_core.dic dictionary named
'cif_core.dic' version 2.4.1 from 2010-06-29.

Automatic conversion script
Id: cif_fix_values 1715 2011-07-08 13:25:40Z adriana 

The following automatic conversions were performed:

'_refine_ls_weighting_scheme' value 'calc w =
1/[\s^2^(Fo^2^)+(0.054P)^2^+0.246P] where P=(Fo^2^+2Fc^2^)/3' was
changed to 'calc'. New tag '_refine_ls_weighting_details' was
created. The value of the new tag was set to 'w =
1/[\s^2^(Fo^2^)+(0.054P)^2^+0.246P] where P=(Fo^2^+2Fc^2^)/3'.

Automatic conversion script
Id: cif_fix_values 3143 2015-03-26 13:38:13Z robertas 
;
_cod_original_sg_symbol_H-M 'P 21/n'
_cod_database_code 2004938

loop_
_symmetry_equiv_pos_as_xyz
'x, y, z'
'-x+1/2, y+1/2, -z+1/2'
'-x, -y, -z'
'x-1/2, -y-1/2, z-1/2'

loop_
_atom_site_aniso_label
_atom_site_aniso_U_11
_atom_site_aniso_U_22
_atom_site_aniso_U_33
_atom_site_aniso_U_12
_atom_site_aniso_U_13
_atom_site_aniso_U_23
N1 0.0642(9) 0.0602(9) 0.0558(9) 0.0033(8) 0.0112(7) -0.0053(7)
C2 0.0871(14) 0.0621(12) 0.0626(11) 0.0069(10) 0.0227(10) -0.0024(10)
C3 0.0647(11) 0.0623(12) 0.0498(10) -0.0034(9) 0.0041(8) -0.0034(9)
C4 0.0605(10) 0.0597(11) 0.0507(10) -0.0073(9) 0.0051(8) -0.0037(9)
C5 0.0745(13) 0.0782(14) 0.0592(12) -0.0051(11) 0.0152(10) 0.0020(11)
C6 0.093(2) 0.094(2) 0.0576(12) -0.0086(13) 0.0100(11) 0.0151(12)
C7 0.101(2) 0.085(2) 0.0638(12) 0.0065(13) -0.0019(12) 0.0164(12)
C8 0.0780(13) 0.0793(14) 0.0629(12) 0.0138(11) 0.0033(10) 0.0050(11)
C9 0.0625(11) 0.0596(12) 0.0503(10) -0.0019(9) 0.0147(8) -0.0054(9)
C10 0.0795(13) 0.0641(13) 0.0695(12) -0.0074(11) 0.0167(10) -0.0001(10)
C11 0.114(2) 0.0600(14) 0.084(2) 0.0000(13) 0.0366(14) 0.0046(12)
C12 0.113(2) 0.079(2) 0.090(2) 0.034(2) 0.0313(15) 0.0169(13)
C13 0.0802(15) 0.098(2) 0.100(2) 0.0211(14) 0.0070(13) 0.0104(15)
C14 0.0681(13) 0.0694(13) 0.0829(14) 0.0010(10) 0.0121(11) 0.0004(11)
C15 0.0644(12) 0.0674(12) 0.0628(11) -0.0042(10) 0.0033(10) -0.0085(10)
O15 0.0850(10) 0.1252(14) 0.0808(10) -0.0137(9) -0.0019(8) -0.0381(10)
C16 0.0560(10) 0.0538(11) 0.0642(11) -0.0064(8) 0.0091(9) -0.0068(9)
C17 0.0623(13) 0.086(2) 0.095(2) -0.0044(11) 0.0054(11) -0.0164(13)
C18 0.0717(14) 0.092(2) 0.125(2) -0.0032(12) 0.0379(15) -0.024(2)
C19 0.119(2) 0.080(2) 0.089(2) -0.0094(15) 0.052(2) -0.0087(13)
C20 0.117(2) 0.0694(14) 0.0629(13) -0.0038(13) 0.0246(13) 0.0061(11)
C21 0.0749(12) 0.0538(11) 0.0623(12) -0.0020(9) 0.0143(10) 0.0045(9)
C22 0.0566(11) 0.0657(12) 0.0477(10) 0.0066(9) 0.0039(8) 0.0111(9)
O22 0.0588(8) 0.0891(10) 0.0799(9) 0.0140(7) 0.0010(6) 0.0095(7)
C23 0.0564(10) 0.0544(11) 0.0564(10) -0.0041(9) 0.0037(8) 0.0085(9)
C24 0.0692(12) 0.0621(13) 0.0791(13) 0.0021(10) -0.0038(10) 0.0131(11)
C25 0.088(2) 0.0601(15) 0.144(2) 0.0116(13) -0.001(2) 0.022(2)
C26 0.112(2) 0.0541(14) 0.154(3) -0.0064(14) 0.034(2) -0.016(2)
C27 0.117(2) 0.074(2) 0.096(2) -0.016(2) 0.014(2) -0.0187(14)
C28 0.0807(13) 0.0689(13) 0.0694(13) -0.0085(11) -0.0040(10) -0.0009(11)

loop_
_atom_site_label
_atom_site_occupancy
_atom_site_fract_x
_atom_site_fract_y
_atom_site_fract_z
_atom_site_U_iso_or_equiv
_atom_site_thermal_displace_type
_atom_site_calc_flag
_atom_site_refinement_flags
_atom_site_type_symbol
N1 1 .63248(10) .0579(2) .64208(8) .0599(4) Uani d . N
C2 1 .59020(14) .1864(2) .68869(10) .0703(5) Uani d . C
H2A 1 .54438(14) .2397(2) .65820(10) .084 Uiso d R H
H2B 1 .63513(14) .2664(2) .70202(10) .084 Uiso d R H
C3 1 .54839(12) .1245(2) .76115(10) .0589(5) Uani d . C
C4 1 .47444(11) .2060(2) .79182(9) .0569(5) Uani d . C
C5 1 .43663(13) .1453(3) .85836(11) .0705(6) Uani d . C
H5 1 .38569(13) .2001(3) .87961(11) .085 Uiso d R H
C6 1 .4707(2) .0083(3) .89433(11) .0812(6) Uani d . C
H6 1 .4437(2) -.0310(3) .94025(11) .097 Uiso d R H
C7 1 .5430(2) -.0717(3) .86462(12) .0834(6) Uani d . C
H7 1 .5669(2) -0.1674(3) .88940(12) .100 Uiso d R H
C8 1 .58153(14) -.0133(3) .79840(11) .0734(6) Uani d . C
H8 1 .63238(14) -.0696(3) .77781(11) .088 Uiso d R H
C9 1 .43275(12) .3521(2) .75467(9) .0573(5) Uani d . C
C10 1 .47854(14) .4984(2) .74718(11) .0708(6) Uani d . C
H10 1 .54043(14) .5062(2) .76409(11) .085 Uiso d R H
C11 1 .4360(2) .6331(3) .71559(13) .0857(7) Uani d . C
H11 1 .4682(2) .7342(3) .71107(13) .103 Uiso d R H
C12 1 .3481(2) .6230(3) .69067(14) .0936(8) Uani d . C
H12 1 .3187(2) .7169(3) .66881(14) .112 Uiso d R H
C13 1 .3020(2) .4791(3) .69690(14) .0929(7) Uani d . C
H13 1 .2404(2) .4717(3) .67922(14) .111 Uiso d R H
C14 1 .34420(13) .3448(3) .72862(12) .0733(6) Uani d . C
H14 1 .31147(13) .2442(3) .73270(12) .088 Uiso d R H
C15 1 .72581(13) .0647(2) .63252(11) .0648(5) Uani d . C
O15 1 .77380(10) .1259(2) .68213(9) .0970(5) Uani d . O
C16 1 .76385(11) .0087(2) .55947(10) .0579(5) Uani d . C
C17 1 .85015(13) -.0577(3) .56027(13) .0809(6) Uani d . C
H17 1 .88309(13) -.0694(3) .60781(13) .097 Uiso d R H
C18 1 .8886(2) -0.1069(3) .4928(2) .0958(8) Uani d . C
H18 1 .9478(2) -0.1547(3) .4937(2) .115 Uiso d R H
C19 1 .8428(2) -.0875(3) .4249(2) .0953(8) Uani d . C
H19 1 .8699(2) -0.1219(3) .3782(2) .114 Uiso d R H
C20 1 .7582(2) -.0194(3) .42304(12) .0829(7) Uani d . C
H20 1 .7267(2) -.0047(3) .37501(12) .100 Uiso d R H
C21 1 .71849(13) .0282(2) .48999(10) .0635(5) Uani d . C
H21 1 .65910(13) .0750(2) .48848(10) .076 Uiso d R H
C22 1 .57335(12) -.0556(2) .60807(9) .0566(5) Uani d . C
O22 1 .49313(9) -.0245(2) .60376(8) .0759(4) Uani d . O
C23 1 .60929(11) -0.2160(2) .58379(9) .0557(5) Uani d . C
C24 1 .67166(13) -0.3025(2) .62744(12) .0702(5) Uani d . C
H24 1 .69445(13) -0.2589(2) .67500(12) .084 Uiso d R H
C25 1 .7009(2) -0.4528(3) .6016(2) .0976(8) Uani d . C
H25 1 .7434(2) -0.5149(3) .6319(2) .117 Uiso d R H
C26 1 .6691(2) -0.5135(3) .5329(2) .1064(9) Uani d . C
H26 1 .6917(2) -0.6156(3) .5143(2) .128 Uiso d R H
C27 1 .6057(2) -0.4295(3) .4911(2) .0959(7) Uani d . C
H27 1 .5826(2) -0.4739(3) .4438(2) .115 Uiso d R H
C28 1 .57537(14) -0.2825(3) .51648(11) .0731(6) Uani d . C
H28 1 .53002(14) -0.2246(3) .48735(11) .088 Uiso d R H

loop_
_atom_type_symbol
_atom_type_description
_atom_type_scat_dispersion_real
_atom_type_scat_dispersion_imag
_atom_type_scat_source
C C 0.0033 0.0016 'International Tables Vol C Tables 4.2.6.8 and 6.1.1.4'
H H 0.0000 0.0000 'International Tables Vol C Tables 4.2.6.8 and 6.1.1.4'
N N 0.0061 0.0033 'International Tables Vol C Tables 4.2.6.8 and 6.1.1.4'
O O 0.0106 0.0060 'International Tables Vol C Tables 4.2.6.8 and 6.1.1.4'

loop_
_geom_angle_atom_site_label_1
_geom_angle_atom_site_label_2
_geom_angle_atom_site_label_3
_geom_angle
_geom_angle_publ_flag
C2 N1 C15 118.0(2) y
C2 N1 C22 115.97(14) y
C15 N1 C22 125.96(15) y
N1 C2 C3 114.2(2) y
C8 C3 C4 118.7(2) ?
C8 C3 C2 121.3(2) ?
C4 C3 C2 120.0(2) ?
C5 C4 C3 118.7(2) ?
C5 C4 C9 118.7(2) ?
C3 C4 C9 122.5(2) ?
C6 C5 C4 121.5(2) ?
C7 C6 C5 120.0(2) ?
C6 C7 C8 119.4(2) ?
C7 C8 C3 121.6(2) ?
C14 C9 C10 118.0(2) ?
C14 C9 C4 119.5(2) ?
C10 C9 C4 122.5(2) ?
C11 C10 C9 120.6(2) ?
C12 C11 C10 120.2(2) ?
C11 C12 C13 120.1(2) ?
C12 C13 C14 119.8(2) ?
C13 C14 C9 121.3(2) ?
O15 C15 N1 119.7(2) y
O15 C15 C16 121.0(2) y
N1 C15 C16 119.1(2) y
C21 C16 C17 118.9(2) ?
C21 C16 C15 122.3(2) ?
C17 C16 C15 118.7(2) ?
C18 C17 C16 120.1(2) ?
C19 C18 C17 120.1(2) ?
C18 C19 C20 120.4(2) ?
C19 C20 C21 120.1(2) ?
C20 C21 C16 120.3(2) ?
O22 C22 N1 119.3(2) y
O22 C22 C23 121.6(2) y
N1 C22 C23 119.0(2) y
C28 C23 C24 119.7(2) ?
C28 C23 C22 117.8(2) ?
C24 C23 C22 122.4(2) ?
C23 C24 C25 119.1(2) ?
C26 C25 C24 120.2(2) ?
C27 C26 C25 120.4(2) ?
C28 C27 C26 119.9(2) ?
C27 C28 C23 120.6(2) ?

loop_
_geom_bond_atom_site_label_1
_geom_bond_atom_site_label_2
_geom_bond_distance
_geom_bond_publ_flag
N1 C2 1.478(2) y
N1 C15 1.398(2) y
N1 C22 1.402(2) y
C2 C3 1.510(2) y
C3 C8 1.388(3) ?
C3 C4 1.400(2) ?
C4 C5 1.394(2) ?
C4 C9 1.490(3) y
C5 C6 1.378(3) ?
C6 C7 1.368(3) ?
C7 C8 1.387(3) ?
C9 C14 1.382(3) ?
C9 C10 1.385(3) ?
C10 C11 1.381(3) ?
C11 C12 1.368(3) ?
C12 C13 1.368(3) ?
C13 C14 1.376(3) ?
C15 O15 1.218(2) y
C15 C16 1.480(2) y
C16 C21 1.385(3) ?
C16 C17 1.390(3) ?
C17 C18 1.380(3) ?
C18 C19 1.365(4) ?
C19 C20 1.372(3) ?
C20 C21 1.377(3) ?
C22 O22 1.217(2) y
C22 C23 1.484(3) ?
C23 C28 1.382(3) y
C23 C24 1.382(2) ?
C24 C25 1.384(3) ?
C25 C26 1.374(4) ?
C26 C27 1.366(4) ?
C27 C28 1.364(3) ?

loop_
_geom_torsion_atom_site_label_1
_geom_torsion_atom_site_label_2
_geom_torsion_atom_site_label_3
_geom_torsion_atom_site_label_4
_geom_torsion
_geom_torsion_publ_flag
C15 N1 C2 C3 -115.4(2) y
C22 N1 C2 C3 67.8(2) y
N1 C2 C3 C8 28.8(3) y
N1 C2 C3 C4 -150.9(2) y
C8 C3 C4 C5 -0.3(3) ?
C2 C3 C4 C5 179.4(2) ?
C8 C3 C4 C9 -178.3(2) ?
C2 C3 C4 C9 1.4(3) ?
C3 C4 C5 C6 0.3(3) ?
C9 C4 C5 C6 178.4(2) ?
C4 C5 C6 C7 -0.3(3) ?
C5 C6 C7 C8 0.2(3) ?
C6 C7 C8 C3 -0.2(3) ?
C4 C3 C8 C7 0.3(3) ?
C2 C3 C8 C7 -179.4(2) ?
C5 C4 C9 C14 -60.8(2) ?
C3 C4 C9 C14 117.1(2) ?
C5 C4 C9 C10 117.1(2) ?
C3 C4 C9 C10 -65.0(2) ?
C14 C9 C10 C11 1.0(3) ?
C4 C9 C10 C11 -176.9(2) ?
C9 C10 C11 C12 -0.6(3) ?
C10 C11 C12 C13 -0.1(3) ?
C11 C12 C13 C14 0.3(4) ?
C12 C13 C14 C9 0.1(3) ?
C10 C9 C14 C13 -0.7(3) ?
C4 C9 C14 C13 177.2(2) ?
C22 N1 C15 O15 -154.5(2) y
C2 N1 C15 O15 29.0(3) y
C22 N1 C15 C16 30.1(3) y
C2 N1 C15 C16 -146.3(2) y
O15 C15 C16 C21 -141.5(2) y
N1 C15 C16 C21 33.7(3) y
O15 C15 C16 C17 34.9(3) y
N1 C15 C16 C17 -149.8(2) y
C21 C16 C17 C18 -1.6(3) ?
C15 C16 C17 C18 -178.2(2) ?
C16 C17 C18 C19 1.3(4) ?
C17 C18 C19 C20 -0.1(4) ?
C18 C19 C20 C21 -0.8(4) ?
C19 C20 C21 C16 0.5(3) ?
C17 C16 C21 C20 0.7(3) ?
C15 C16 C21 C20 177.2(2) ?
C15 N1 C22 O22 -160.4(2) y
C2 N1 C22 O22 16.1(2) y
C15 N1 C22 C23 24.3(2) y
C2 N1 C22 C23 -159.17(15) y
O22 C22 C23 C28 42.9(2) y
N1 C22 C23 C28 -142.0(2) y
O22 C22 C23 C24 -134.3(2) y
N1 C22 C23 C24 40.8(2) y
C28 C23 C24 C25 1.7(3) ?
C22 C23 C24 C25 178.9(2) ?
C23 C24 C25 C26 1.0(3) ?
C24 C25 C26 C27 -2.8(4) ?
C25 C26 C27 C28 1.7(4) ?
C26 C27 C28 C23 1.1(3) ?
C24 C23 C28 C27 -2.8(3) ?
C22 C23 C28 C27 179.9(2) ?

loop_
_cod_related_entry_id
_cod_related_entry_database
_cod_related_entry_code
1 ChemSpider 21138345
